data_2212282
loop_
_publ_author_name
'Yathirajan, H. S.'
'Mayekar, A. N.'
'Sarojini, B. K.'
'Narayana, B.'
'Bolte, Michael'

_publ_section_title
;
 (2<i>E</i>)-1-(2,4-Dichlorophenyl)-3-(2-hydroxyphenyl)prop-2-en-1-one
;
_journal_coeditor_code LH2280
_journal_issue 2
_journal_name_full 'Acta Crystallographica Section E'
_journal_page_first o426
_journal_page_last o427
_journal_paper_doi 10.1107/S1600536806055024
_journal_volume 63
_journal_year 2007
_chemical_formula_iupac 'C15 H10 Cl2 O2'
_chemical_formula_moiety 'C15 H10 Cl2 O2'
_chemical_formula_sum 'C15 H10 Cl2 O2'
_chemical_formula_weight 293.13
_chemical_name_systematic
;
(2E)-1-(2,4-Dichlorophenyl)-3-(2-hydroxyphenyl)prop-2-en-1-one
;
_space_group_IT_number 61
_symmetry_cell_setting orthorhombic
_symmetry_space_group_name_Hall '-P 2ac 2ab'
_symmetry_space_group_name_H-M 'P b c a'
_atom_sites_solution_hydrogens geom
_atom_sites_solution_primary direct
_atom_sites_solution_secondary difmap
_audit_creation_method SHELXL-97
_cell_angle_alpha 90.00
_cell_angle_beta 90.00
_cell_angle_gamma 90.00
_cell_formula_units_Z 8
_cell_length_a 14.5702(5)
_cell_length_b 8.8146(4)
_cell_length_c 20.6699(7)
_cell_measurement_reflns_used 50392
_cell_measurement_temperature 173(2)
_cell_measurement_theta_max 28.9
_cell_measurement_theta_min 2.8
_cell_volume 2654.65(18)
_computing_cell_refinement X-AREA
_computing_data_collection 'X-AREA (Stoe & Cie, 2001)'
_computing_data_reduction X-AREA
_computing_molecular_graphics 'PLATON (Spek, 2003)'
_computing_publication_material SHELXL97
_computing_structure_refinement 'SHELXL97 (Sheldrick, 1997)'
_computing_structure_solution 'SHELXS97 (Sheldrick, 1997)'
_diffrn_ambient_temperature 173(2)
_diffrn_measured_fraction_theta_full 0.998
_diffrn_measured_fraction_theta_max 0.988
_diffrn_measurement_device_type 'Stoe IPDS-II two-circle'
_diffrn_measurement_method \w
_diffrn_radiation_monochromator graphite
_diffrn_radiation_source 'fine-focus sealed tube'
_diffrn_radiation_type MoK\a
_diffrn_radiation_wavelength 0.71073
_diffrn_reflns_av_R_equivalents 0.0322
_diffrn_reflns_av_sigmaI/netI 0.0120
_diffrn_reflns_limit_h_max 20
_diffrn_reflns_limit_h_min -19
_diffrn_reflns_limit_k_max 12
_diffrn_reflns_limit_k_min -12
_diffrn_reflns_limit_l_max 28
_diffrn_reflns_limit_l_min -28
_diffrn_reflns_number 47302
_diffrn_reflns_theta_full 25.00
_diffrn_reflns_theta_max 29.73
_diffrn_reflns_theta_min 2.80
_diffrn_standards_number 0
_exptl_absorpt_coefficient_mu 0.482
_exptl_absorpt_correction_T_max 0.8610
_exptl_absorpt_correction_T_min 0.8456
_exptl_absorpt_correction_type multi-scan
_exptl_absorpt_process_details '(MULABS; Spek, 2003; Blessing, 1995)'
_exptl_crystal_colour orange
_exptl_crystal_density_diffrn 1.467
_exptl_crystal_density_method 'not measured'
_exptl_crystal_description block
_exptl_crystal_F_000 1200
_exptl_crystal_size_max 0.36
_exptl_crystal_size_mid 0.33
_exptl_crystal_size_min 0.32
_refine_diff_density_max 0.357
_refine_diff_density_min -0.318
_refine_ls_extinction_coef 0.0073(7)
_refine_ls_extinction_expression Fc^*^=kFc[1+0.001xFc^2^\l^3^/sin(2\q)]^-1/4^
_refine_ls_extinction_method SHELXL97
_refine_ls_goodness_of_fit_ref 1.055
_refine_ls_hydrogen_treatment mixed
_refine_ls_matrix_type full
_refine_ls_number_parameters 177
_refine_ls_number_reflns 3736
_refine_ls_number_restraints 0
_refine_ls_restrained_S_all 1.055
_refine_ls_R_factor_all 0.0347
_refine_ls_R_factor_gt 0.0319
_refine_ls_shift/su_max 0.001
_refine_ls_shift/su_mean 0.000
_refine_ls_structure_factor_coef Fsqd
_refine_ls_weighting_details 'calc w=1/[\s^2^(Fo^2^)+(0.0391P)^2^+1.2454P] where P=(Fo^2^+2Fc^2^)/3'
_refine_ls_weighting_scheme calc
_refine_ls_wR_factor_gt 0.0820
_refine_ls_wR_factor_ref 0.0836
_reflns_number_gt 3486
_reflns_number_total 3736
_reflns_threshold_expression I>2\s(I)
_cod_data_source_file lh2280.cif
_cod_data_source_block I
_cod_database_code 2212282
_cod_database_fobs_code 2212282

loop_
_symmetry_equiv_pos_as_xyz
'x, y, z'
'-x+1/2, -y, z+1/2'
'-x, y+1/2, -z+1/2'
'x+1/2, -y+1/2, -z'
'-x, -y, -z'
'x-1/2, y, -z-1/2'
'x, -y-1/2, z-1/2'
'-x-1/2, y-1/2, z'

loop_
_atom_site_type_symbol
_atom_site_label
_atom_site_fract_x
_atom_site_fract_y
_atom_site_fract_z
_atom_site_U_iso_or_equiv
_atom_site_adp_type
_atom_site_calc_flag
_atom_site_refinement_flags
_atom_site_occupancy
Cl Cl1 0.74623(2) 0.29091(4) 0.223353(15) 0.03212(10) Uani d . 1
Cl Cl2 1.07277(2) 0.57695(4) 0.213640(18) 0.03754(10) Uani d . 1
O O1 0.73437(6) 0.28622(11) 0.02984(4) 0.02824(19) Uani d . 1
O O2 0.39744(6) 0.27875(10) 0.03016(5) 0.02800(19) Uani d . 1
H H2 0.3456(14) 0.261(2) 0.0129(10) 0.049(5) Uiso d . 1
C C1 0.72896(7) 0.37001(13) 0.07746(5) 0.0206(2) Uani d . 1
C C2 0.64258(7) 0.43662(13) 0.09997(5) 0.0226(2) Uani d . 1
H H2A 0.6433 0.5019 0.1365 0.027 Uiso calc R 1
C C3 0.56209(7) 0.40777(12) 0.07022(5) 0.0200(2) Uani d . 1
H H3 0.5628 0.3384 0.0351 0.024 Uiso calc R 1
C C11 0.81515(7) 0.41533(12) 0.11295(5) 0.0199(2) Uani d . 1
C C12 0.82791(7) 0.39183(12) 0.17911(5) 0.0211(2) Uani d . 1
C C13 0.90662(8) 0.44059(13) 0.21128(6) 0.0242(2) Uani d . 1
H H13 0.9143 0.4245 0.2564 0.029 Uiso calc R 1
C C14 0.97356(8) 0.51376(13) 0.17488(6) 0.0248(2) Uani d . 1
C C15 0.96494(8) 0.53649(13) 0.10865(6) 0.0264(2) Uani d . 1
H H15 1.0123 0.5849 0.0848 0.032 Uiso calc R 1
C C16 0.88531(8) 0.48685(14) 0.07805(6) 0.0244(2) Uani d . 1
H H16 0.8784 0.5017 0.0328 0.029 Uiso calc R 1
C C21 0.47392(7) 0.47499(12) 0.08784(5) 0.0197(2) Uani d . 1
C C22 0.39134(7) 0.40636(12) 0.06703(5) 0.0209(2) Uani d . 1
C C23 0.30627(8) 0.46780(13) 0.08488(6) 0.0254(2) Uani d . 1
H H23 0.2511 0.4192 0.0719 0.030 Uiso calc R 1
C C24 0.30274(8) 0.59963(15) 0.12152(6) 0.0282(2) Uani d . 1
H H24 0.2450 0.6407 0.1337 0.034 Uiso calc R 1
C C25 0.38357(8) 0.67231(14) 0.14066(6) 0.0287(2) Uani d . 1
H H25 0.3809 0.7638 0.1649 0.034 Uiso calc R 1
C C26 0.46771(8) 0.60980(13) 0.12402(6) 0.0244(2) Uani d . 1
H H26 0.5225 0.6592 0.1374 0.029 Uiso calc R 1

loop_
_atom_site_aniso_label
_atom_site_aniso_U_11
_atom_site_aniso_U_22
_atom_site_aniso_U_33
_atom_site_aniso_U_12
_atom_site_aniso_U_13
_atom_site_aniso_U_23
Cl1 0.02169(14) 0.04302(19) 0.03164(15) -0.00460(11) 0.00240(11) 0.01186(12)
Cl2 0.02207(15) 0.04266(19) 0.0479(2) -0.00749(12) -0.00676(12) -0.01225(14)
O1 0.0189(4) 0.0374(5) 0.0284(4) 0.0016(3) 0.0016(3) -0.0096(4)
O2 0.0197(4) 0.0260(4) 0.0383(5) 0.0019(3) -0.0087(3) -0.0091(3)
C1 0.0157(4) 0.0231(5) 0.0232(5) -0.0002(4) 0.0004(4) 0.0008(4)
C2 0.0168(5) 0.0270(5) 0.0241(5) 0.0018(4) -0.0005(4) -0.0041(4)
C3 0.0167(5) 0.0215(5) 0.0216(5) 0.0007(4) 0.0005(4) -0.0001(4)
C11 0.0147(4) 0.0200(4) 0.0251(5) 0.0016(4) 0.0004(4) 0.0000(4)
C12 0.0164(5) 0.0207(5) 0.0263(5) 0.0007(4) 0.0010(4) 0.0015(4)
C13 0.0207(5) 0.0248(5) 0.0270(5) 0.0017(4) -0.0027(4) -0.0018(4)
C14 0.0165(5) 0.0215(5) 0.0364(6) -0.0003(4) -0.0033(4) -0.0055(4)
C15 0.0188(5) 0.0239(5) 0.0364(6) -0.0038(4) 0.0027(4) 0.0002(4)
C16 0.0198(5) 0.0267(5) 0.0266(5) -0.0009(4) 0.0020(4) 0.0023(4)
C21 0.0154(4) 0.0224(5) 0.0212(5) 0.0006(4) -0.0009(3) 0.0006(4)
C22 0.0177(5) 0.0208(5) 0.0243(5) 0.0009(4) -0.0029(4) 0.0010(4)
C23 0.0162(5) 0.0270(5) 0.0329(6) 0.0001(4) -0.0016(4) 0.0023(4)
C24 0.0193(5) 0.0303(6) 0.0348(6) 0.0047(4) 0.0049(4) 0.0003(5)
C25 0.0258(6) 0.0268(6) 0.0335(6) 0.0027(4) 0.0034(5) -0.0070(5)
C26 0.0197(5) 0.0255(5) 0.0278(5) -0.0013(4) -0.0004(4) -0.0036(4)

loop_
_atom_type_symbol
_atom_type_description
_atom_type_scat_dispersion_real
_atom_type_scat_dispersion_imag
_atom_type_scat_source
C C 0.0033 0.0016 'International Tables Vol C Tables 4.2.6.8 and 6.1.1.4'
H H 0.0000 0.0000 'International Tables Vol C Tables 4.2.6.8 and 6.1.1.4'
Cl Cl 0.1484 0.1585 'International Tables Vol C Tables 4.2.6.8 and 6.1.1.4'
O O 0.0106 0.0060 'International Tables Vol C Tables 4.2.6.8 and 6.1.1.4'

loop_
_geom_angle_atom_site_label_1
_geom_angle_atom_site_label_2
_geom_angle_atom_site_label_3
_geom_angle
C22 O2 H2 109.2(13)
O1 C1 C2 123.27(10)
O1 C1 C11 119.58(9)
C2 C1 C11 117.05(9)
C3 C2 C1 121.79(10)
C3 C2 H2A 119.1
C1 C2 H2A 119.1
C2 C3 C21 125.07(10)
C2 C3 H3 117.5
C21 C3 H3 117.5
C12 C11 C16 118.30(10)
C12 C11 C1 123.25(9)
C16 C11 C1 118.44(10)
C13 C12 C11 122.10(10)
C13 C12 Cl1 117.94(9)
C11 C12 Cl1 119.89(8)
C14 C13 C12 117.52(11)
C14 C13 H13 121.2
C12 C13 H13 121.2
C15 C14 C13 122.46(10)
C15 C14 Cl2 118.78(9)
C13 C14 Cl2 118.75(9)
C14 C15 C16 118.54(11)
C14 C15 H15 120.7
C16 C15 H15 120.7
C15 C16 C11 121.05(11)
C15 C16 H16 119.5
C11 C16 H16 119.5
C26 C21 C22 117.93(10)
C26 C21 C3 122.12(10)
C22 C21 C3 119.93(10)
O2 C22 C23 121.60(10)
O2 C22 C21 117.92(10)
C23 C22 C21 120.47(10)
C24 C23 C22 119.98(11)
C24 C23 H23 120.0
C22 C23 H23 120.0
C23 C24 C25 120.46(11)
C23 C24 H24 119.8
C25 C24 H24 119.8
C26 C25 C24 119.49(11)
C26 C25 H25 120.3
C24 C25 H25 120.3
C25 C26 C21 121.60(11)
C25 C26 H26 119.2
C21 C26 H26 119.2

loop_
_geom_bond_atom_site_label_1
_geom_bond_atom_site_label_2
_geom_bond_distance
Cl1 C12 1.7446(11)
Cl2 C14 1.7440(11)
O1 C1 1.2331(14)
O2 C22 1.3616(14)
O2 H2 0.85(2)
C1 C2 1.4646(15)
C1 C11 1.5082(14)
C2 C3 1.3484(15)
C2 H2A 0.9500
C3 C21 1.4609(14)
C3 H3 0.9500
C11 C12 1.3956(15)
C11 C16 1.4010(15)
C12 C13 1.3936(15)
C13 C14 1.3905(17)
C13 H13 0.9500
C14 C15 1.3893(18)
C15 C16 1.3920(16)
C15 H15 0.9500
C16 H16 0.9500
C21 C26 1.4069(15)
C21 C22 1.4137(14)
C22 C23 1.4021(15)
C23 C24 1.3880(17)
C23 H23 0.9500
C24 C25 1.3979(17)
C24 H24 0.9500
C25 C26 1.3874(16)
C25 H25 0.9500
C26 H26 0.9500

loop_
_geom_hbond_atom_site_label_D
_geom_hbond_atom_site_label_H
_geom_hbond_atom_site_label_A
_geom_hbond_site_symmetry_A
_geom_hbond_distance_DH
_geom_hbond_distance_HA
_geom_hbond_distance_DA
_geom_hbond_angle_DHA
O2 H2 O1 4_455 0.85(2) 1.89(2) 2.7408(12) 176(2)
C15 H15 O2 8_765 0.95 2.43 3.3485(15) 161.6

loop_
_geom_torsion_atom_site_label_1
_geom_torsion_atom_site_label_2
_geom_torsion_atom_site_label_3
_geom_torsion_atom_site_label_4
_geom_torsion
O1 C1 C2 C3 1.23(18)
C11 C1 C2 C3 177.66(10)
C1 C2 C3 C21 -177.07(10)
O1 C1 C11 C12 -124.71(12)
C2 C1 C11 C12 58.72(15)
O1 C1 C11 C16 56.40(15)
C2 C1 C11 C16 -120.17(12)
C16 C11 C12 C13 1.69(16)
C1 C11 C12 C13 -177.21(10)
C16 C11 C12 Cl1 -175.29(9)
C1 C11 C12 Cl1 5.81(15)
C11 C12 C13 C14 -0.42(17)
Cl1 C12 C13 C14 176.61(9)
C12 C13 C14 C15 -1.17(17)
C12 C13 C14 Cl2 179.76(8)
C13 C14 C15 C16 1.40(18)
Cl2 C14 C15 C16 -179.52(9)
C14 C15 C16 C11 -0.06(18)
C12 C11 C16 C15 -1.43(17)
C1 C11 C16 C15 177.52(10)
C2 C3 C21 C26 20.03(17)
C2 C3 C21 C22 -161.58(11)
C26 C21 C22 O2 177.81(10)
C3 C21 C22 O2 -0.64(15)
C26 C21 C22 C23 -3.02(16)
C3 C21 C22 C23 178.53(10)
O2 C22 C23 C24 -178.82(11)
C21 C22 C23 C24 2.05(17)
C22 C23 C24 C25 0.24(19)
C23 C24 C25 C26 -1.47(19)
C24 C25 C26 C21 0.42(19)
C22 C21 C26 C25 1.80(17)
C3 C21 C26 C25 -179.79(11)

loop_
_cod_related_entry_id
_cod_related_entry_database
_cod_related_entry_code
1 ChemSpider 30655162
